data_7218432
loop_
_publ_author_name
'Saha, Amrita'
'Panja, Anangamohan'
'Shyamal, Milan'
'Mandal, Tarun Kanti'

_publ_section_title
;
 Influence of anionic co-ligands on the structural diversity and
 catecholase activity of copper(II) complexes with
 2-methoxy-6-(8-iminoquinolinylmethyl)phenol
;
_journal_name_full 'RSC Adv.'
_journal_paper_doi 10.1039/C4RA08025D
_journal_year 2014
_chemical_formula_sum 'C34 H26 Cu2 N10 O4'
_chemical_formula_weight 765.73
_chemical_name_systematic
;
 ?
;
_space_group_IT_number 14
_symmetry_cell_setting monoclinic
_symmetry_space_group_name_Hall '-P 2ybc'
_symmetry_space_group_name_H-M 'P 1 21/c 1'
_atom_sites_solution_hydrogens geom
_atom_sites_solution_primary direct
_atom_sites_solution_secondary difmap
_audit_creation_method SHELXL-97
_cell_angle_alpha 90.00
_cell_angle_beta 115.520(4)
_cell_angle_gamma 90.00
_cell_formula_units_Z 2
_cell_length_a 9.0785(6)
_cell_length_b 22.8156(16)
_cell_length_c 8.3584(5)
_cell_measurement_temperature 298(2)
_cell_volume 1562.37(18)
_computing_cell_refinement 'BRUKER SMART APEX II CCD'
_computing_data_collection 'BRUKER SMART APEX II CCD'
_computing_data_reduction 'BRUKER SAINT'
_computing_molecular_graphics 'Mercury 2.4'
_computing_publication_material 'WINGX V1.70.01'
_computing_structure_refinement 'SHELXL-97 (Sheldrick, 2008)'
_computing_structure_solution SHELXS-97
_diffrn_ambient_temperature 298(2)
_diffrn_measured_fraction_theta_full 0.995
_diffrn_measured_fraction_theta_max 0.995
_diffrn_radiation_monochromator graphite
_diffrn_radiation_source 'fine-focus sealed tube'
_diffrn_radiation_type MoK\a
_diffrn_radiation_wavelength 0.71073
_diffrn_reflns_av_R_equivalents 0.1356
_diffrn_reflns_av_sigmaI/netI 0.1186
_diffrn_reflns_limit_h_max 11
_diffrn_reflns_limit_h_min -11
_diffrn_reflns_limit_k_max 28
_diffrn_reflns_limit_k_min -28
_diffrn_reflns_limit_l_max 10
_diffrn_reflns_limit_l_min -10
_diffrn_reflns_number 23810
_diffrn_reflns_theta_full 26.43
_diffrn_reflns_theta_max 26.43
_diffrn_reflns_theta_min 1.79
_exptl_absorpt_coefficient_mu 1.420
_exptl_absorpt_correction_T_max 0.9324
_exptl_absorpt_correction_T_min 0.8152
_exptl_absorpt_correction_type empirical
_exptl_absorpt_process_details SADBAS
_exptl_crystal_density_diffrn 1.628
_exptl_crystal_density_method 'not measured'
_exptl_crystal_F_000 780
_exptl_crystal_size_max 0.15
_exptl_crystal_size_mid 0.08
_exptl_crystal_size_min 0.05
_refine_diff_density_max 0.318
_refine_diff_density_min -0.356
_refine_diff_density_rms 0.071
_refine_ls_extinction_method none
_refine_ls_goodness_of_fit_ref 0.962
_refine_ls_hydrogen_treatment none
_refine_ls_matrix_type full
_refine_ls_number_parameters 226
_refine_ls_number_reflns 3211
_refine_ls_number_restraints 0
_refine_ls_restrained_S_all 0.962
_refine_ls_R_factor_all 0.1424
_refine_ls_R_factor_gt 0.0547
_refine_ls_shift/su_max 0.000
_refine_ls_shift/su_mean 0.000
_refine_ls_structure_factor_coef Fsqd
_refine_ls_weighting_details 'calc w=1/[\s^2^(Fo^2^)+(0.0385P)^2^+0.0000P] where P=(Fo^2^+2Fc^2^)/3'
_refine_ls_weighting_scheme calc
_refine_ls_wR_factor_gt 0.0988
_refine_ls_wR_factor_ref 0.1231
_reflns_number_gt 1573
_reflns_number_total 3211
_reflns_threshold_expression >2sigma(I)
_cod_data_source_file c4ra08025d2.cif
_cod_data_source_block ascu
_cod_depositor_comments
;
The following automatic conversions were performed:

'_symmetry_cell_setting' value 'Monoclinic' changed to 'monoclinic'
according to
/usr/data/users/saulius/crontab/automatic-downloads/rss-feeds/RSC/lib/dictionaries/cif_core.dic
dictionary named 'cif_core.dic' version 2.4.2 from
2011-04-26.

'_exptl_absorpt_correction_type' value 'Empirical'
changed to 'empirical' according to
/usr/data/users/saulius/crontab/automatic-downloads/rss-feeds/RSC/lib/dictionaries/cif_core.dic
dictionary named 'cif_core.dic' version 2.4.2 from 2011-04-26.

Automatic conversion script
Id: cif_fix_values 2827 2014-09-09 07:05:25Z andrius 
;
_cod_original_sg_symbol_H-M P21/c
_cod_database_code 7218432

loop_
_symmetry_equiv_pos_as_xyz
'x, y, z'
'-x, y+1/2, -z+1/2'
'-x, -y, -z'
'x, -y-1/2, z-1/2'

loop_
_atom_site_label
_atom_site_type_symbol
_atom_site_fract_x
_atom_site_fract_y
_atom_site_fract_z
_atom_site_U_iso_or_equiv
_atom_site_adp_type
_atom_site_occupancy
_atom_site_symmetry_multiplicity
_atom_site_calc_flag
_atom_site_refinement_flags
Cu1 Cu 0.82166(6) 0.03437(2) 0.45827(7) 0.0489(2) Uani 1 1 d .
N4 N 1.0955(5) 0.0685(2) 0.7572(6) 0.0666(13) Uani 1 1 d .
O1 O 0.8807(4) 0.11093(14) 0.4178(4) 0.0604(9) Uani 1 1 d .
O2 O 1.0324(5) 0.20547(15) 0.4037(6) 0.0819(12) Uani 1 1 d .
N2 N 0.6030(4) 0.04029(18) 0.2610(5) 0.0500(10) Uani 1 1 d .
C1 C 0.7993(6) -0.0766(2) 0.6376(7) 0.0642(15) Uani 1 1 d .
H1 H 0.9076 -0.0705 0.7171 0.077 Uiso 1 1 calc R
N3 N 1.0291(4) 0.02552(17) 0.6761(5) 0.0518(11) Uani 1 1 d .
N1 N 0.7275(5) -0.03883(16) 0.5060(5) 0.0510(10) Uani 1 1 d .
C9 C 0.5700(6) -0.0480(2) 0.3915(7) 0.0516(13) Uani 1 1 d .
C5 C 0.3125(7) -0.1010(3) 0.2818(9) 0.0774(18) Uani 1 1 d .
H5 H 0.2496 -0.1319 0.2906 0.093 Uiso 1 1 calc R
C4 C 0.4780(7) -0.0958(2) 0.4045(8) 0.0620(15) Uani 1 1 d .
C12 C 0.8042(7) 0.1443(2) 0.2811(7) 0.0556(13) Uani 1 1 d .
C10 C 0.5553(6) 0.0836(2) 0.1485(7) 0.0581(14) Uani 1 1 d .
H10 H 0.4494 0.0816 0.0594 0.070 Uiso 1 1 calc R
C7 C 0.3369(6) -0.0136(3) 0.1372(7) 0.0690(16) Uani 1 1 d .
H7 H 0.2872 0.0134 0.0463 0.083 Uiso 1 1 calc R
C8 C 0.4970(6) -0.0061(2) 0.2541(7) 0.0504(13) Uani 1 1 d .
C13 C 0.8842(9) 0.1962(2) 0.2661(9) 0.0725(17) Uani 1 1 d .
C14 C 0.8108(9) 0.2328(2) 0.1205(10) 0.0794(19) Uani 1 1 d .
H14 H 0.8654 0.2660 0.1105 0.095 Uiso 1 1 calc R
C11 C 0.6475(7) 0.1334(2) 0.1476(7) 0.0574(14) Uani 1 1 d .
C2 C 0.7170(8) -0.1253(2) 0.6603(8) 0.0767(17) Uani 1 1 d .
H2 H 0.7705 -0.1510 0.7539 0.092 Uiso 1 1 calc R
C16 C 0.5736(7) 0.1726(3) 0.0000(7) 0.0733(17) Uani 1 1 d .
H16 H 0.4693 0.1652 -0.0880 0.088 Uiso 1 1 calc R
C6 C 0.2471(7) -0.0612(3) 0.1527(9) 0.0848(19) Uani 1 1 d .
H6 H 0.1387 -0.0653 0.0709 0.102 Uiso 1 1 calc R
C3 C 0.5597(8) -0.1351(2) 0.5463(9) 0.0812(19) Uani 1 1 d .
H3 H 0.5051 -0.1676 0.5611 0.097 Uiso 1 1 calc R
N5 N 1.1658(6) 0.1081(2) 0.8397(8) 0.124(2) Uani 1 1 d .
C15 C 0.6577(10) 0.2202(3) -0.0093(9) 0.090(2) Uani 1 1 d .
H15 H 0.6109 0.2453 -0.1061 0.107 Uiso 1 1 calc R
C17 C 1.1142(8) 0.2587(2) 0.4053(9) 0.112(2) Uani 1 1 d .
H17C H 1.2168 0.2599 0.5087 0.167 Uiso 1 1 calc R
H17A H 1.0481 0.2912 0.4073 0.167 Uiso 1 1 calc R
H17B H 1.1331 0.2608 0.3009 0.167 Uiso 1 1 calc R

loop_
_atom_site_aniso_label
_atom_site_aniso_U_11
_atom_site_aniso_U_22
_atom_site_aniso_U_33
_atom_site_aniso_U_23
_atom_site_aniso_U_13
_atom_site_aniso_U_12
Cu1 0.0487(4) 0.0438(4) 0.0566(5) 0.0039(3) 0.0250(3) -0.0002(3)
N4 0.056(3) 0.062(3) 0.066(4) -0.004(3) 0.011(3) 0.017(2)
O1 0.063(2) 0.047(2) 0.068(3) 0.0127(19) 0.0253(19) -0.0041(17)
O2 0.096(3) 0.048(2) 0.119(4) -0.005(2) 0.063(3) -0.017(2)
N2 0.050(2) 0.053(3) 0.052(3) 0.000(2) 0.027(2) 0.006(2)
C1 0.073(4) 0.055(3) 0.080(4) 0.011(3) 0.048(3) 0.006(3)
N3 0.053(2) 0.048(3) 0.054(3) 0.000(2) 0.023(2) 0.000(2)
N1 0.057(3) 0.051(3) 0.055(3) -0.001(2) 0.034(2) 0.001(2)
C9 0.063(3) 0.043(3) 0.065(4) -0.009(3) 0.042(3) -0.002(3)
C5 0.072(5) 0.078(5) 0.100(6) -0.041(4) 0.054(4) -0.031(4)
C4 0.075(4) 0.048(3) 0.084(5) -0.013(3) 0.054(4) -0.004(3)
C12 0.076(4) 0.039(3) 0.071(4) 0.008(3) 0.049(3) 0.011(3)
C10 0.056(3) 0.073(4) 0.051(4) -0.002(3) 0.028(3) 0.017(3)
C7 0.062(4) 0.084(4) 0.067(4) -0.012(3) 0.034(3) -0.002(3)
C8 0.054(3) 0.054(3) 0.057(4) -0.015(3) 0.037(3) -0.007(3)
C13 0.110(5) 0.043(3) 0.099(5) 0.004(4) 0.077(5) 0.008(4)
C14 0.138(6) 0.037(3) 0.109(6) 0.007(4) 0.097(5) 0.008(4)
C11 0.072(4) 0.051(3) 0.063(4) 0.009(3) 0.042(3) 0.014(3)
C2 0.102(5) 0.048(4) 0.107(5) 0.023(3) 0.071(4) 0.009(3)
C16 0.098(5) 0.064(4) 0.061(4) 0.011(3) 0.037(4) 0.028(4)
C6 0.065(4) 0.107(5) 0.089(6) -0.038(4) 0.040(4) -0.022(4)
C3 0.111(5) 0.046(4) 0.130(6) -0.006(4) 0.092(5) -0.012(4)
N5 0.098(4) 0.062(4) 0.130(5) -0.034(3) -0.028(4) 0.007(3)
C15 0.147(7) 0.060(4) 0.081(6) 0.024(4) 0.067(5) 0.033(4)
C17 0.158(6) 0.061(4) 0.156(7) -0.025(4) 0.105(5) -0.044(4)

loop_
_atom_type_symbol
_atom_type_description
_atom_type_scat_dispersion_real
_atom_type_scat_dispersion_imag
_atom_type_scat_source
C C 0.0033 0.0016 'International Tables Vol C Tables 4.2.6.8 and 6.1.1.4'
H H 0.0000 0.0000 'International Tables Vol C Tables 4.2.6.8 and 6.1.1.4'
N N 0.0061 0.0033 'International Tables Vol C Tables 4.2.6.8 and 6.1.1.4'
Cu Cu 0.3201 1.2651 'International Tables Vol C Tables 4.2.6.8 and 6.1.1.4'
O O 0.0106 0.0060 'International Tables Vol C Tables 4.2.6.8 and 6.1.1.4'

loop_
_geom_angle_atom_site_label_1
_geom_angle_atom_site_label_2
_geom_angle_atom_site_label_3
_geom_angle
O1 Cu1 N2 92.75(16)
O1 Cu1 N3 91.61(15)
N2 Cu1 N3 172.94(15)
O1 Cu1 N1 169.82(14)
N2 Cu1 N1 81.96(17)
N3 Cu1 N1 92.88(16)
N5 N4 N3 176.6(5)
C12 O1 Cu1 127.7(3)
C13 O2 C17 117.6(5)
C10 N2 C8 122.0(4)
C10 N2 Cu1 124.0(3)
C8 N2 Cu1 114.0(3)
N1 C1 C2 121.9(5)
N4 N3 Cu1 118.9(3)
C1 N1 C9 118.6(4)
C1 N1 Cu1 127.6(4)
C9 N1 Cu1 113.7(3)
N1 C9 C4 123.2(5)
N1 C9 C8 116.8(4)
C4 C9 C8 119.9(5)
C6 C5 C4 119.4(6)
C9 C4 C5 119.4(6)
C9 C4 C3 116.2(5)
C5 C4 C3 124.3(6)
O1 C12 C11 124.9(5)
O1 C12 C13 117.8(6)
C11 C12 C13 117.3(5)
N2 C10 C11 126.9(5)
C8 C7 C6 120.8(6)
C7 C8 N2 128.0(5)
C7 C8 C9 118.5(5)
N2 C8 C9 113.5(4)
O2 C13 C14 125.2(6)
O2 C13 C12 114.3(6)
C14 C13 C12 120.5(6)
C15 C14 C13 120.5(6)
C12 C11 C10 122.6(5)
C12 C11 C16 120.9(5)
C10 C11 C16 116.5(6)
C3 C2 C1 120.0(6)
C15 C16 C11 119.0(6)
C5 C6 C7 121.9(6)
C2 C3 C4 120.0(5)
C16 C15 C14 121.8(6)

loop_
_geom_bond_atom_site_label_1
_geom_bond_atom_site_label_2
_geom_bond_distance
Cu1 O1 1.900(3)
Cu1 N2 1.964(4)
Cu1 N3 1.987(4)
Cu1 N1 1.993(4)
N4 N5 1.148(6)
N4 N3 1.198(5)
O1 C12 1.297(5)
O2 C13 1.358(7)
O2 C17 1.420(6)
N2 C10 1.303(5)
N2 C8 1.416(5)
C1 N1 1.326(5)
C1 C2 1.397(6)
N1 C9 1.351(5)
C9 C4 1.405(6)
C9 C8 1.419(6)
C5 C6 1.339(8)
C5 C4 1.413(7)
C4 C3 1.415(7)
C12 C11 1.401(7)
C12 C13 1.424(7)
C10 C11 1.413(7)
C7 C8 1.368(6)
C7 C6 1.397(8)
C13 C14 1.386(8)
C14 C15 1.375(8)
C11 C16 1.435(7)
C2 C3 1.350(7)
C16 C15 1.350(8)
